data_1513523
loop_
_publ_author_name
'Fl\'idrov\'a, Karol\'ina'
'B\"ohm, Stanislav'
'Dvo\<r\'akov\'a, Hana'
'Eigner, V\'aclav'
'Lhot\'ak, Pavel'

_publ_section_title
;
 Dimercuration of calix[4]arenes: novel substitution pattern in calixarene
 chemistry.
;
_journal_issue 1
_journal_name_full 'Organic letters'
_journal_page_first 138
_journal_page_last 141
_journal_paper_doi 10.1021/ol403133b
_journal_volume 16
_journal_year 2014
_chemical_formula_moiety 'C40 H46 Cl2 Hg2 O4'
_chemical_formula_sum 'C40 H46 Cl2 Hg2 O4'
_chemical_formula_weight 1062.9
_chemical_name_systematic ' ?'
_space_group_IT_number 14
_symmetry_cell_setting monoclinic
_symmetry_Int_Tables_number 14
_symmetry_space_group_name_Hall '-P 2ybc'
_symmetry_space_group_name_H-M 'P 1 21/c 1'
_cell_angle_alpha 90
_cell_angle_beta 99.8883(13)
_cell_angle_gamma 90
_cell_formula_units_Z 4
_cell_length_a 17.6090(3)
_cell_length_b 12.3369(2)
_cell_length_c 17.6426(3)
_cell_measurement_reflns_used 56186
_cell_measurement_temperature 180
_cell_measurement_theta_max 75.76
_cell_measurement_theta_min 4.39
_cell_volume 3775.75(11)
_computing_cell_refinement
;
CrysAlisPro, Agilent Technologies,
Version 1.171.36.21 (release 14-08-2012 CrysAlis171 .NET)
(compiled Sep 14 2012,17:21:16)
;
_computing_data_collection
;
CrysAlisPro, Agilent Technologies,
Version 1.171.36.21 (release 14-08-2012 CrysAlis171 .NET)
(compiled Sep 14 2012,17:21:16)
;
_computing_data_reduction
;
CrysAlisPro, Agilent Technologies,
Version 1.171.36.21 (release 14-08-2012 CrysAlis171 .NET)
(compiled Sep 14 2012,17:21:16)
;
_diffrn_ambient_temperature 180
_diffrn_detector_area_resol_mean 8.1917
_diffrn_measured_fraction_theta_full 0.98
_diffrn_measured_fraction_theta_max 0.97
_diffrn_measurement_device 'four-cycle diffractometer'
_diffrn_measurement_device_type 'Xcalibur, Onyx'
_diffrn_measurement_method '\w scans'
_diffrn_radiation_monochromator graphite
_diffrn_radiation_probe x-ray
_diffrn_radiation_source 'Enhance (Cu) X-ray Source'
_diffrn_radiation_type 'Cu K\a'
_diffrn_radiation_wavelength 1.5418
_diffrn_reflns_av_R_equivalents 0.0938
_diffrn_reflns_av_sigmaI/netI 0.017
_diffrn_reflns_limit_h_max 22
_diffrn_reflns_limit_h_min -22
_diffrn_reflns_limit_k_max 15
_diffrn_reflns_limit_k_min -14
_diffrn_reflns_limit_l_max 21
_diffrn_reflns_limit_l_min -20
_diffrn_reflns_number 91041
_diffrn_reflns_theta_full 75.27
_diffrn_reflns_theta_max 75.96
_diffrn_reflns_theta_min 4.39
_exptl_absorpt_coefficient_mu 15.989
_exptl_absorpt_correction_T_max 0.478
_exptl_absorpt_correction_T_min 0.047
_exptl_absorpt_correction_type analytical
_exptl_absorpt_process_details
;
CrysAlisPro, Agilent Technologies,
Version 1.171.36.21 (release 14-08-2012 CrysAlis171 .NET)
(compiled Sep 14 2012,17:21:16)
Analytical numeric absorption correction using a multifaceted crystal
            model based on expressions derived by R.C. Clark & J.S. Reid.
(Clark, R. C. & Reid, J. S. (1995). Acta Cryst. A51, 887-897)
;
_exptl_crystal_colour colourless
_exptl_crystal_density_diffrn 1.8692
_exptl_crystal_description plate
_exptl_crystal_F_000 2048
_exptl_crystal_size_max 0.58
_exptl_crystal_size_mid 0.121
_exptl_crystal_size_min 0.053
_refine_diff_density_max 3.66
_refine_diff_density_min -2.50
_refine_ls_extinction_method none
_refine_ls_goodness_of_fit_gt 2.33
_refine_ls_goodness_of_fit_ref 2.24
_refine_ls_hydrogen_treatment constr
_refine_ls_number_constraints 184
_refine_ls_number_parameters 434
_refine_ls_number_reflns 7436
_refine_ls_number_restraints 0
_refine_ls_R_factor_all 0.0492
_refine_ls_R_factor_gt 0.0450
_refine_ls_shift/su_max 0.0300
_refine_ls_shift/su_mean 0.0011
_refine_ls_structure_factor_coef Fsqd
_refine_ls_weighting_details w=1/(\s^2^(I)+0.0016I^2^)
_refine_ls_weighting_scheme sigma
_refine_ls_wR_factor_gt 0.1212
_refine_ls_wR_factor_ref 0.1232
_reflns_number_gt 6692
_reflns_number_total 7436
_reflns_threshold_expression I>3\s(I)
_cod_data_source_file ol403133b_si_001.cif
_cod_data_source_block I
_cod_depositor_comments
;
The following automatic conversions were performed:

'_diffrn_radiation_probe' value 'X-ray' changed to 'x-ray' according
to
/usr/data/users/saulius/automatic-downloads/current/ACS/lib/dictionaries/cif_core.dic
dictionary named 'cif_core.dic' version 2.4.2 from 2011-04-26.

Automatic conversion script
Id: cif_fix_values 2281 2013-09-26 08:29:07Z andrius 
;
_cod_original_sg_symbol_Hall '-P 2ycb'
_cod_database_code 1513523

loop_
_symmetry_equiv_pos_site_id
_symmetry_equiv_pos_as_xyz
1 x,y,z
2 -x,y+1/2,-z+1/2
3 -x,-y,-z
4 x,-y+1/2,z+1/2

loop_
_atom_site_label
_atom_site_type_symbol
_atom_site_fract_x
_atom_site_fract_y
_atom_site_fract_z
_atom_site_adp_type
_atom_site_U_iso_or_equiv
_atom_site_symmetry_multiplicity
_atom_site_occupancy
_atom_site_calc_flag
Hg1 Hg 0.448196(13) 0.967839(19) 0.181729(17) Uani 0.02780(9) 4 1 d
Cl1 Cl 0.57231(9) 1.03787(13) 0.19601(13) Uani 0.0392(6) 4 1 d
Hg2 Hg 0.400982(14) 0.601675(19) 0.466933(18) Uani 0.03104(10) 4 1 d
Cl2 Cl 0.41069(10) 0.41688(13) 0.50068(12) Uani 0.0391(5) 4 1 d
C1 C 0.3239(3) 1.1303(5) 0.2137(4) Uani 0.0262(19) 4 1 d
C2 C 0.2697(3) 1.0667(5) 0.1537(4) Uani 0.0293(19) 4 1 d
C3 C 0.2741(3) 0.9465(5) 0.1712(4) Uani 0.0260(18) 4 1 d
C4 C 0.3444(3) 0.8893(5) 0.1815(4) Uani 0.0267(19) 4 1 d
C5 C 0.3470(3) 0.7802(5) 0.2020(4) Uani 0.0272(19) 4 1 d
C6 C 0.2815(3) 0.7276(5) 0.2149(4) Uani 0.0276(19) 4 1 d
C7 C 0.2110(3) 0.7808(5) 0.2062(4) Uani 0.0246(18) 4 1 d
C8 C 0.1415(3) 0.7237(5) 0.2288(4) Uani 0.029(2) 4 1 d
C9 C 0.1638(3) 0.6718(5) 0.3067(4) Uani 0.0281(19) 4 1 d
C10 C 0.1699(4) 0.5596(6) 0.3168(5) Uani 0.035(2) 4 1 d
C11 C 0.1980(4) 0.5152(6) 0.3875(5) Uani 0.039(2) 4 1 d
C12 C 0.2250(4) 0.5829(5) 0.4501(4) Uani 0.031(2) 4 1 d
C13 C 0.2220(3) 0.6951(5) 0.4425(4) Uani 0.0291(19) 4 1 d
C14 C 0.2642(3) 0.7678(5) 0.5061(4) Uani 0.0292(19) 4 1 d
C15 C 0.3313(3) 0.8247(5) 0.4783(4) Uani 0.0269(18) 4 1 d
C16 C 0.3900(3) 0.7685(5) 0.4515(4) Uani 0.0283(19) 4 1 d
C17 C 0.4458(4) 0.8226(5) 0.4201(5) Uani 0.035(2) 4 1 d
C18 C 0.4431(3) 0.9347(6) 0.4125(4) Uani 0.0285(19) 4 1 d
C19 C 0.3873(4) 0.9949(5) 0.4402(4) Uani 0.0282(19) 4 1 d
C20 C 0.3835(4) 1.1167(5) 0.4306(5) Uani 0.034(2) 4 1 d
C21 C 0.3824(4) 1.1522(5) 0.3490(4) Uani 0.029(2) 4 1 d
C22 C 0.4406(4) 1.2132(5) 0.3272(4) Uani 0.032(2) 4 1 d
C23 C 0.4393(3) 1.2371(5) 0.2488(5) Uani 0.033(2) 4 1 d
C24 C 0.3830(4) 1.1943(5) 0.1920(4) Uani 0.0286(19) 4 1 d
C25 C 0.2083(3) 0.8879(5) 0.1824(4) Uani 0.0256(18) 4 1 d
C26 C 0.1863(3) 0.7375(5) 0.3713(4) Uani 0.0284(19) 4 1 d
C27 C 0.3336(3) 0.9379(5) 0.4751(4) Uani 0.0281(19) 4 1 d
C28 C 0.3214(3) 1.1175(5) 0.2910(4) Uani 0.0263(19) 4 1 d
O29 O 0.1385(2) 0.9441(4) 0.1744(3) Uani 0.0304(14) 4 1 d
C30 C 0.0881(3) 0.9266(6) 0.1019(5) Uani 0.033(2) 4 1 d
C31 C 0.0136(4) 0.9875(6) 0.1058(5) Uani 0.041(2) 4 1 d
C32 C 0.0231(5) 1.1086(7) 0.1060(7) Uani 0.054(3) 4 1 d
O33 O 0.1781(3) 0.8484(3) 0.3640(3) Uani 0.0327(15) 4 1 d
C34 C 0.1177(5) 0.8939(7) 0.4011(7) Uani 0.054(3) 4 1 d
C35 C 0.0429(5) 0.9013(8) 0.3486(8) Uani 0.063(4) 4 1 d
C36 C -0.0177(6) 0.9524(11) 0.3918(9) Uani 0.084(5) 4 1 d
O37 O 0.2790(3) 0.9965(4) 0.5077(3) Uani 0.0323(15) 4 1 d
C38 C 0.3089(5) 1.0238(6) 0.5857(5) Uani 0.041(3) 4 1 d
C39 C 0.2440(5) 1.0683(8) 0.6238(6) Uani 0.056(3) 4 1 d
C40 C 0.2062(6) 1.1637(8) 0.5862(7) Uani 0.066(4) 4 1 d
O41 O 0.2615(2) 1.0608(4) 0.3139(3) Uani 0.0314(15) 4 1 d
C42 C 0.1907(5) 1.1202(7) 0.3025(7) Uani 0.055(3) 4 1 d
C43 C 0.1803(7) 1.1916(9) 0.3666(10) Uani 0.085(6) 4 1 d
C44 C 0.0989(6) 1.2434(9) 0.3500(10) Uani 0.090(6) 4 1 d
H1c2 H 0.217825 1.091636 0.152344 Uiso 0.0351 4 1 d
H2c2 H 0.28292 1.079329 0.103828 Uiso 0.0351 4 1 d
H1c5 H 0.394921 0.741442 0.207147 Uiso 0.0326 4 1 d
H1c6 H 0.284644 0.652854 0.23021 Uiso 0.0332 4 1 d
H1c8 H 0.101121 0.775521 0.230464 Uiso 0.035 4 1 d
H2c8 H 0.123261 0.669074 0.191299 Uiso 0.035 4 1 d
H1c10 H 0.154175 0.512631 0.273582 Uiso 0.0423 4 1 d
H1c11 H 0.19921 0.437922 0.39395 Uiso 0.0467 4 1 d
H1c12 H 0.245762 0.551351 0.499005 Uiso 0.0374 4 1 d
H1c14 H 0.229172 0.821001 0.519743 Uiso 0.035 4 1 d
H2c14 H 0.283496 0.7246 0.550493 Uiso 0.035 4 1 d
H1c17 H 0.486616 0.782501 0.403392 Uiso 0.0415 4 1 d
H1c18 H 0.480398 0.970883 0.38764 Uiso 0.0342 4 1 d
H1c20 H 0.338463 1.143787 0.448235 Uiso 0.0408 4 1 d
H2c20 H 0.426601 1.149274 0.463382 Uiso 0.0408 4 1 d
H1c22 H 0.481945 1.239546 0.365393 Uiso 0.0381 4 1 d
H1c23 H 0.478138 1.283769 0.234458 Uiso 0.0392 4 1 d
H1c24 H 0.384249 1.207971 0.138646 Uiso 0.0344 4 1 d
H1c30 H 0.07735 0.850584 0.095277 Uiso 0.0391 4 1 d
H2c30 H 0.111484 0.955687 0.060993 Uiso 0.0391 4 1 d
H1c31 H -0.025113 0.966487 0.063177 Uiso 0.0489 4 1 d
H2c31 H -0.005956 0.96554 0.150995 Uiso 0.0489 4 1 d
H1c32 H -0.026494 1.142528 0.102244 Uiso 0.0645 4 1 d
H2c32 H 0.055387 1.130739 0.15296 Uiso 0.0645 4 1 d
H3c32 H 0.046435 1.130016 0.063007 Uiso 0.0645 4 1 d
H1c34 H 0.132968 0.964637 0.420679 Uiso 0.0644 4 1 d
H2c34 H 0.112021 0.850483 0.444878 Uiso 0.0644 4 1 d
H1c35 H 0.026276 0.830062 0.33114 Uiso 0.0759 4 1 d
H2c35 H 0.048384 0.945742 0.305159 Uiso 0.0759 4 1 d
H1c36 H -0.066596 0.955825 0.358089 Uiso 0.1005 4 1 d
H2c36 H -0.022357 0.908855 0.435848 Uiso 0.1005 4 1 d
H3c36 H -0.001618 1.024245 0.408272 Uiso 0.1005 4 1 d
H1c38 H 0.348337 1.077761 0.587119 Uiso 0.0494 4 1 d
H2c38 H 0.330076 0.96016 0.612749 Uiso 0.0494 4 1 d
H1c39 H 0.206435 1.012481 0.625895 Uiso 0.0672 4 1 d
H2c39 H 0.263583 1.0845 0.676721 Uiso 0.0672 4 1 d
H1c40 H 0.188908 1.2093 0.623985 Uiso 0.0796 4 1 d
H2c40 H 0.241948 1.203119 0.561262 Uiso 0.0796 4 1 d
H3c40 H 0.162796 1.141818 0.54873 Uiso 0.0796 4 1 d
H1c42 H 0.148148 1.07067 0.292093 Uiso 0.0665 4 1 d
H2c42 H 0.186402 1.161998 0.256059 Uiso 0.0665 4 1 d
H1c43 H 0.218678 1.247682 0.372164 Uiso 0.1024 4 1 d
H2c43 H 0.18574 1.150116 0.413224 Uiso 0.1024 4 1 d
H1c44 H 0.09398 1.29533 0.389427 Uiso 0.1081 4 1 d
H2c44 H 0.091659 1.279101 0.300929 Uiso 0.1081 4 1 d
H3c44 H 0.060547 1.187938 0.349411 Uiso 0.1081 4 1 d

loop_
_atom_site_aniso_label
_atom_site_aniso_type_symbol
_atom_site_aniso_U_11
_atom_site_aniso_U_22
_atom_site_aniso_U_33
_atom_site_aniso_U_12
_atom_site_aniso_U_13
_atom_site_aniso_U_23
Hg1 Hg 0.02522(14) 0.02517(14) 0.03282(19) -0.00260(8) 0.00444(11) 0.00087(10)
Cl1 Cl 0.0282(7) 0.0388(8) 0.0516(12) -0.0092(5) 0.0101(7) 0.0003(7)
Hg2 Hg 0.03509(15) 0.02461(15) 0.0338(2) 0.00552(8) 0.00688(11) 0.00045(10)
Cl2 Cl 0.0444(8) 0.0268(7) 0.0472(12) 0.0068(6) 0.0112(7) 0.0071(7)
C1 C 0.025(2) 0.017(2) 0.035(4) 0.002(2) 0.003(2) 0.001(3)
C2 C 0.030(3) 0.027(3) 0.029(4) -0.001(2) 0.000(2) 0.002(3)
C3 C 0.024(3) 0.028(3) 0.025(4) -0.001(2) 0.002(2) -0.001(3)
C4 C 0.025(3) 0.025(3) 0.029(4) -0.004(2) 0.003(2) 0.000(3)
C5 C 0.025(2) 0.028(3) 0.027(4) 0.000(2) 0.002(2) -0.004(3)
C6 C 0.031(3) 0.023(3) 0.027(4) 0.000(2) 0.000(2) 0.001(3)
C7 C 0.028(3) 0.026(3) 0.020(4) -0.004(2) 0.005(2) 0.002(2)
C8 C 0.022(2) 0.034(3) 0.031(4) -0.007(2) 0.005(2) 0.000(3)
C9 C 0.025(2) 0.030(3) 0.030(4) -0.007(2) 0.005(2) 0.003(3)
C10 C 0.039(3) 0.030(3) 0.037(5) -0.008(3) 0.006(3) 0.000(3)
C11 C 0.045(4) 0.026(3) 0.046(5) -0.006(3) 0.006(3) 0.003(3)
C12 C 0.039(3) 0.028(3) 0.027(4) -0.002(2) 0.007(3) 0.009(3)
C13 C 0.027(3) 0.032(3) 0.029(4) -0.001(2) 0.007(2) 0.002(3)
C14 C 0.034(3) 0.033(3) 0.022(4) 0.006(2) 0.007(2) 0.001(3)
C15 C 0.029(3) 0.025(3) 0.025(4) 0.001(2) -0.001(2) -0.001(3)
C16 C 0.036(3) 0.020(3) 0.027(4) 0.004(2) 0.001(3) -0.001(2)
C17 C 0.033(3) 0.033(3) 0.039(5) 0.008(2) 0.010(3) -0.005(3)
C18 C 0.026(3) 0.036(3) 0.024(4) 0.000(2) 0.005(2) 0.002(3)
C19 C 0.033(3) 0.027(3) 0.022(4) -0.004(2) -0.003(2) -0.003(3)
C20 C 0.040(3) 0.026(3) 0.035(4) -0.003(2) 0.004(3) -0.008(3)
C21 C 0.035(3) 0.021(3) 0.032(4) 0.004(2) 0.006(3) -0.002(3)
C22 C 0.035(3) 0.024(3) 0.034(4) -0.006(2) -0.002(3) -0.006(3)
C23 C 0.032(3) 0.026(3) 0.042(5) -0.008(2) 0.011(3) 0.001(3)
C24 C 0.039(3) 0.024(3) 0.023(4) -0.003(2) 0.006(3) 0.005(3)
C25 C 0.022(2) 0.024(3) 0.028(4) -0.001(2) -0.001(2) -0.006(3)
C26 C 0.027(3) 0.028(3) 0.032(4) -0.003(2) 0.010(2) 0.004(3)
C27 C 0.024(2) 0.031(3) 0.028(4) 0.008(2) -0.001(2) -0.002(3)
C28 C 0.030(3) 0.018(2) 0.031(4) -0.003(2) 0.004(3) 0.002(2)
O29 O 0.0238(19) 0.032(2) 0.033(3) 0.0022(16) -0.0024(18) -0.004(2)
C30 C 0.027(3) 0.038(3) 0.028(4) 0.001(2) -0.006(3) -0.001(3)
C31 C 0.027(3) 0.052(4) 0.041(5) 0.003(3) 0.001(3) 0.005(4)
C32 C 0.052(4) 0.046(4) 0.058(7) 0.013(3) -0.007(4) -0.008(4)
O33 O 0.033(2) 0.025(2) 0.040(3) -0.0002(16) 0.007(2) 0.001(2)
C34 C 0.051(4) 0.041(4) 0.071(7) 0.006(3) 0.016(4) 0.003(4)
C35 C 0.054(5) 0.057(5) 0.080(9) 0.007(4) 0.012(5) 0.019(5)
C36 C 0.052(5) 0.097(9) 0.108(12) 0.029(6) 0.031(7) 0.015(8)
O37 O 0.035(2) 0.028(2) 0.034(3) 0.0045(17) 0.007(2) -0.007(2)
C38 C 0.048(4) 0.042(4) 0.034(5) 0.002(3) 0.011(3) -0.008(3)
C39 C 0.060(5) 0.062(5) 0.053(7) 0.000(4) 0.028(5) -0.021(5)
C40 C 0.057(5) 0.051(5) 0.093(9) 0.008(4) 0.020(5) -0.024(5)
O41 O 0.033(2) 0.024(2) 0.037(3) -0.0029(17) 0.008(2) 0.000(2)
C42 C 0.040(4) 0.051(4) 0.077(8) -0.004(3) 0.016(4) 0.001(5)
C43 C 0.078(7) 0.058(6) 0.127(14) -0.002(5) 0.038(8) -0.026(7)
C44 C 0.056(5) 0.064(6) 0.157(16) 0.016(5) 0.037(7) -0.010(8)

loop_
_atom_type_symbol
_atom_type_scat_dispersion_real
_atom_type_scat_dispersion_imag
_atom_type_scat_source
C 0.0181 0.0091 'International Tables Vol C tables 4.2.6.8 and 6.1.1.1'
H 0.0000 0.0000 'International Tables Vol C tables 4.2.6.8 and 6.1.1.1'
Cl 0.3639 0.7018 'International Tables Vol C tables 4.2.6.8 and 6.1.1.1'
Hg -4.2923 7.6849 'International Tables Vol C tables 4.2.6.8 and 6.1.1.1'
O 0.0492 0.0322 'International Tables Vol C tables 4.2.6.8 and 6.1.1.1'

loop_
_geom_angle_atom_site_label_1
_geom_angle_atom_site_label_2
_geom_angle_atom_site_label_3
_geom_angle
Cl1 Hg1 C4 171.54(18)
Cl2 Hg2 C16 172.6(2)
C2 C1 C24 120.3(7)
C2 C1 C28 120.5(6)
C24 C1 C28 118.8(6)
C1 C2 C3 111.1(5)
C1 C2 H1c2 109.47
C1 C2 H2c2 109.47
C3 C2 H1c2 109.47
C3 C2 H2c2 109.47
H1c2 C2 H2c2 107.8
C2 C3 C4 122.0(5)
C2 C3 C25 121.2(5)
C4 C3 C25 116.7(6)
Hg1 C4 C3 121.5(4)
Hg1 C4 C5 117.5(4)
C3 C4 C5 120.5(6)
C4 C5 C6 120.5(5)
C4 C5 H1c5 119.76
C6 C5 H1c5 119.76
C5 C6 C7 121.2(6)
C5 C6 H1c6 119.41
C7 C6 H1c6 119.41
C6 C7 C8 119.8(5)
C6 C7 C25 117.8(6)
C8 C7 C25 122.2(5)
C7 C8 C9 109.8(5)
C7 C8 H1c8 109.47
C7 C8 H2c8 109.47
C9 C8 H1c8 109.47
C9 C8 H2c8 109.47
H1c8 C8 H2c8 109.11
C8 C9 C10 122.7(6)
C8 C9 C26 119.3(6)
C10 C9 C26 117.8(6)
C9 C10 C11 121.2(7)
C9 C10 H1c10 119.38
C11 C10 H1c10 119.38
C10 C11 C12 119.9(6)
C10 C11 H1c11 120.05
C12 C11 H1c11 120.05
C11 C12 C13 121.0(7)
C11 C12 H1c12 119.5
C13 C12 H1c12 119.5
C12 C13 C14 120.6(6)
C12 C13 C26 117.4(6)
C14 C13 C26 121.7(6)
C13 C14 C15 109.9(6)
C13 C14 H1c14 109.47
C13 C14 H2c14 109.47
C15 C14 H1c14 109.47
C15 C14 H2c14 109.47
H1c14 C14 H2c14 109.07
C14 C15 C16 122.8(5)
C14 C15 C27 120.0(6)
C16 C15 C27 117.1(6)
Hg2 C16 C15 120.4(5)
Hg2 C16 C17 118.3(5)
C15 C16 C17 121.1(6)
C16 C17 C18 120.4(6)
C16 C17 H1c17 119.82
C18 C17 H1c17 119.82
C17 C18 C19 120.9(7)
C17 C18 H1c18 119.55
C19 C18 H1c18 119.55
C18 C19 C20 120.9(6)
C18 C19 C27 117.3(6)
C20 C19 C27 121.8(6)
C19 C20 C21 113.0(6)
C19 C20 H1c20 109.47
C19 C20 H2c20 109.47
C21 C20 H1c20 109.47
C21 C20 H2c20 109.47
H1c20 C20 H2c20 105.71
C20 C21 C22 122.6(6)
C20 C21 C28 119.2(6)
C22 C21 C28 118.1(7)
C21 C22 C23 120.0(6)
C21 C22 H1c22 119.99
C23 C22 H1c22 119.99
C22 C23 C24 121.2(6)
C22 C23 H1c23 119.42
C24 C23 H1c23 119.42
C1 C24 C23 119.1(7)
C1 C24 H1c24 120.44
C23 C24 H1c24 120.44
C3 C25 C7 123.2(5)
C3 C25 O29 117.5(5)
C7 C25 O29 119.2(5)
C9 C26 C13 122.1(6)
C9 C26 O33 119.2(6)
C13 C26 O33 118.5(6)
C15 C27 C19 122.9(6)
C15 C27 O37 118.2(6)
C19 C27 O37 118.9(6)
C1 C28 C21 122.0(6)
C1 C28 O41 120.0(5)
C21 C28 O41 117.7(6)
C25 O29 C30 114.3(5)
O29 C30 C31 106.8(6)
O29 C30 H1c30 109.47
O29 C30 H2c30 109.47
C31 C30 H1c30 109.47
C31 C30 H2c30 109.47
H1c30 C30 H2c30 111.99
C30 C31 C32 113.2(6)
C30 C31 H1c31 109.47
C30 C31 H2c31 109.47
C32 C31 H1c31 109.47
C32 C31 H2c31 109.47
H1c31 C31 H2c31 105.47
C31 C32 H1c32 109.47
C31 C32 H2c32 109.47
C31 C32 H3c32 109.47
H1c32 C32 H2c32 109.47
H1c32 C32 H3c32 109.47
H2c32 C32 H3c32 109.47
C26 O33 C34 114.4(6)
O33 C34 C35 112.6(9)
O33 C34 H1c34 109.47
O33 C34 H2c34 109.47
C35 C34 H1c34 109.47
C35 C34 H2c34 109.47
H1c34 C34 H2c34 106.15
C34 C35 C36 109.4(10)
C34 C35 H1c35 109.47
C34 C35 H2c35 109.47
C36 C35 H1c35 109.47
C36 C35 H2c35 109.47
H1c35 C35 H2c35 109.54
C35 C36 H1c36 109.47
C35 C36 H2c36 109.47
C35 C36 H3c36 109.47
H1c36 C36 H2c36 109.47
H1c36 C36 H3c36 109.47
H2c36 C36 H3c36 109.47
C27 O37 C38 110.6(5)
O37 C38 C39 109.3(6)
O37 C38 H1c38 109.47
O37 C38 H2c38 109.47
C39 C38 H1c38 109.47
C39 C38 H2c38 109.47
H1c38 C38 H2c38 109.64
C38 C39 C40 114.2(9)
C38 C39 H1c39 109.47
C38 C39 H2c39 109.47
C40 C39 H1c39 109.47
C40 C39 H2c39 109.47
H1c39 C39 H2c39 104.23
C39 C40 H1c40 109.47
C39 C40 H2c40 109.47
C39 C40 H3c40 109.47
H1c40 C40 H2c40 109.47
H1c40 C40 H3c40 109.47
H2c40 C40 H3c40 109.47
C28 O41 C42 113.0(6)
O41 C42 C43 114.8(9)
O41 C42 H1c42 109.47
O41 C42 H2c42 109.47
C43 C42 H1c42 109.47
C43 C42 H2c42 109.47
H1c42 C42 H2c42 103.53
C42 C43 C44 109.6(11)
C42 C43 H1c43 109.47
C42 C43 H2c43 109.47
C44 C43 H1c43 109.47
C44 C43 H2c43 109.47
H1c43 C43 H2c43 109.36
C43 C44 H1c44 109.47
C43 C44 H2c44 109.47
C43 C44 H3c44 109.47
H1c44 C44 H2c44 109.47
H1c44 C44 H3c44 109.47
H2c44 C44 H3c44 109.47

loop_
_geom_bond_atom_site_label_1
_geom_bond_atom_site_label_2
_geom_bond_distance
Hg1 Cl1 2.3233(16)
Hg1 C4 2.068(6)
Hg2 Cl2 2.3550(16)
Hg2 C16 2.081(6)
C1 C2 1.516(9)
C1 C24 1.411(9)
C1 C28 1.382(11)
C2 C3 1.514(9)
C2 H1c2 0.96
C2 H2c2 0.96
C3 C4 1.409(8)
C3 C25 1.408(9)
C4 C5 1.392(9)
C5 C6 1.376(9)
C5 H1c5 0.96
C6 C7 1.390(8)
C6 H1c6 0.96
C7 C8 1.523(9)
C7 C25 1.385(8)
C8 C9 1.507(10)
C8 H1c8 0.96
C8 H2c8 0.96
C9 C10 1.397(9)
C9 C26 1.399(10)
C10 C11 1.374(12)
C10 H1c10 0.96
C11 C12 1.401(11)
C11 H1c11 0.96
C12 C13 1.391(9)
C12 H1c12 0.96
C13 C14 1.526(9)
C13 C26 1.406(10)
C14 C15 1.526(9)
C14 H1c14 0.96
C14 H2c14 0.96
C15 C16 1.391(9)
C15 C27 1.399(9)
C16 C17 1.380(10)
C17 C18 1.389(10)
C17 H1c17 0.96
C18 C19 1.387(10)
C18 H1c18 0.96
C19 C20 1.512(9)
C19 C27 1.403(10)
C20 C21 1.503(11)
C20 H1c20 0.96
C20 H2c20 0.96
C21 C22 1.378(10)
C21 C28 1.416(9)
C22 C23 1.411(11)
C22 H1c22 0.96
C23 C24 1.388(9)
C23 H1c23 0.96
C24 H1c24 0.96
C25 O29 1.398(7)
C26 O33 1.379(8)
C27 O37 1.401(8)
C28 O41 1.382(8)
O29 C30 1.442(8)
C30 C31 1.523(10)
C30 H1c30 0.96
C30 H2c30 0.96
C31 C32 1.504(11)
C31 H1c31 0.96
C31 H2c31 0.96
C32 H1c32 0.96
C32 H2c32 0.96
C32 H3c32 0.96
O33 C34 1.453(12)
C34 C35 1.478(13)
C34 H1c34 0.96
C34 H2c34 0.96
C35 C36 1.548(18)
C35 H1c35 0.96
C35 H2c35 0.96
C36 H1c36 0.96
C36 H2c36 0.96
C36 H3c36 0.96
O37 C38 1.428(10)
C38 C39 1.522(14)
C38 H1c38 0.96
C38 H2c38 0.96
C39 C40 1.455(14)
C39 H1c39 0.96
C39 H2c39 0.96
C40 H1c40 0.96
C40 H2c40 0.96
C40 H3c40 0.96
O41 C42 1.431(9)
C42 C43 1.468(19)
C42 H1c42 0.96
C42 H2c42 0.96
C43 C44 1.552(16)
C43 H1c43 0.96
C43 H2c43 0.96
C44 H1c44 0.96
C44 H2c44 0.96
C44 H3c44 0.96

loop_
_geom_hbond_atom_site_label_D
_geom_hbond_atom_site_label_H
_geom_hbond_atom_site_label_A
_geom_hbond_distance_DH
_geom_hbond_distance_HA
_geom_hbond_distance_DA
_geom_hbond_angle_DHA
C2 H1c2 O29 0.96 2.37 2.837(8) 109.63
C8 H1c8 O29 0.96 2.44 2.880(8) 107.56
C14 H1c14 O37 0.96 2.36 2.833(8) 109.84
C20 H1c20 O37 0.96 2.42 2.879(9) 108.70

loop_
_jana_cell_twin_matrix_id
_jana_cell_twin_volume_fraction
_jana_cell_twin_matrix_1_1
_jana_cell_twin_matrix_1_2
_jana_cell_twin_matrix_1_3
_jana_cell_twin_matrix_2_1
_jana_cell_twin_matrix_2_2
_jana_cell_twin_matrix_2_3
_jana_cell_twin_matrix_3_1
_jana_cell_twin_matrix_3_2
_jana_cell_twin_matrix_3_3
1 0.717(2) 1 0 0 0 1 0 0 0 1
2 0.283(2) -1.0001 -0.0002 0.0005 0.0004 -0.9999 0.0001 -0.3408 0 1.0003
